data_4025742
loop_
_publ_author_name
'Carmela Napolitano'
'Patrick McArdle'
'Paul V. Murphy'

_publ_section_title
;
 Access to Resorcylic Acid Lactonesvia Phosphonate Based Intramolecular
 Olefination
;
_journal_name_full 'Journal of Organic Chemistry'
_journal_page_first 7404
_journal_page_last 7407
_journal_paper_doi 10.1021/jo100998b
_journal_volume 75
_journal_year 2010
_chemical_absolute_configuration
;
 absolute configuration established by anomalous dispersion
 effects in diffraction measurements on the crystal.
;
_chemical_formula_sum 'C19 H23 Cl O5'
_chemical_formula_weight 366.82
_chemical_name_systematic
;
 ?
;
_space_group_IT_number 4
_symmetry_cell_setting monoclinic
_symmetry_space_group_name_Hall 'P 2yb'
_symmetry_space_group_name_H-M 'P 1 21 1'
_atom_sites_solution_hydrogens geom
_atom_sites_solution_primary direct
_atom_sites_solution_secondary difmap
_audit_creation_method SHELXL-97
_cell_angle_alpha 90.00
_cell_angle_beta 99.743(3)
_cell_angle_gamma 90.00
_cell_formula_units_Z 2
_cell_length_a 8.9909(2)
_cell_length_b 9.0720(2)
_cell_length_c 11.1381(3)
_cell_measurement_temperature 150(2)
_cell_volume 895.38(4)
_computing_cell_refinement
;
CrysAlisPro, Oxford Diffraction Ltd.,
Version 1.171.33.41 (release 06-05-2009 CrysAlis171 .NET)
(compiled May  6 2009,17:20:42)
;
_computing_data_collection
;
CrysAlisPro, Oxford Diffraction Ltd.,
Version 1.171.33.41 (release 06-05-2009 CrysAlis171 .NET)
(compiled May  6 2009,17:20:42)
;
_computing_data_reduction
;
CrysAlisPro, Oxford Diffraction Ltd.,
Version 1.171.33.41 (release 06-05-2009 CrysAlis171 .NET)
(compiled May  6 2009,17:20:42)
;
_computing_molecular_graphics 'ORTEX (P.McArdle, 1995)'
_computing_publication_material 'SHELXL-97/2 (Sheldrick,1997)'
_computing_structure_refinement 'SHELXL-97 (Sheldrick, 1997)'
_computing_structure_solution 'SHELXS-97 (Sheldrick, 1990)'
_diffrn_ambient_temperature 150(2)
_diffrn_detector_area_resol_mean 16.1048
_diffrn_measured_fraction_theta_full 0.994
_diffrn_measured_fraction_theta_max 0.994
_diffrn_measurement_details
;
  1 omega  -43.00   55.00   1.0000   36.0000
omega____ theta____ kappa____ phi______ frames
    -      -17.3903   37.0000  -30.0000 98
  2 omega  -11.00   29.00   1.0000   36.0000
omega____ theta____ kappa____ phi______ frames
    -       19.7341   81.0000  -56.0000 40
  3 omega  -46.00   48.00   1.0000   36.0000
omega____ theta____ kappa____ phi______ frames
    -       19.7341  -77.0000   60.0000 94
  4 omega   -8.00   88.00   1.0000   36.0000
omega____ theta____ kappa____ phi______ frames
    -       19.7341   77.0000 -180.0000 96
  5 omega   49.00   96.00   1.0000   36.0000
omega____ theta____ kappa____ phi______ frames
    -       19.7341  179.0000   90.0000 47
;
_diffrn_measurement_device_type 'Xcalibur, Sapphire3'
_diffrn_measurement_method '\w scans'
_diffrn_orient_matrix_UB_11 0.0095999563
_diffrn_orient_matrix_UB_12 0.0715967256
_diffrn_orient_matrix_UB_13 0.0258150138
_diffrn_orient_matrix_UB_21 0.0518876359
_diffrn_orient_matrix_UB_22 -0.0285325609
_diffrn_orient_matrix_UB_23 0.0496592746
_diffrn_orient_matrix_UB_31 0.0602145742
_diffrn_orient_matrix_UB_32 0.0131910247
_diffrn_orient_matrix_UB_33 -0.0323496444
_diffrn_radiation_monochromator graphite
_diffrn_radiation_source 'Enhance (Mo) X-ray Source'
_diffrn_radiation_type 'Mo K\a'
_diffrn_radiation_wavelength 0.7107
_diffrn_reflns_av_R_equivalents 0.0200
_diffrn_reflns_av_sigmaI/netI 0.0370
_diffrn_reflns_limit_h_max 11
_diffrn_reflns_limit_h_min -11
_diffrn_reflns_limit_k_max 12
_diffrn_reflns_limit_k_min -6
_diffrn_reflns_limit_l_max 15
_diffrn_reflns_limit_l_min -14
_diffrn_reflns_number 7057
_diffrn_reflns_theta_full 25.35
_diffrn_reflns_theta_max 25.35
_diffrn_reflns_theta_min 3.1833
_exptl_absorpt_coefficient_mu 0.240
_exptl_absorpt_correction_T_max 1.00000
_exptl_absorpt_correction_T_min 0.99306
_exptl_absorpt_correction_type multi-scan
_exptl_absorpt_process_details
;
CrysAlisPro, Oxford Diffraction Ltd.,
Version 1.171.33.41 (release 06-05-2009 CrysAlis171 .NET)
(compiled May  6 2009,17:20:42)
Empirical absorption correction using spherical harmonics,
 implemented in SCALE3 ABSPACK scaling algorithm.
;
_exptl_crystal_colour Colourless
_exptl_crystal_density_diffrn 1.361
_exptl_crystal_density_method 'not measured'
_exptl_crystal_description Parallelepiped
_exptl_crystal_F_000 388
_exptl_crystal_size_max 0.34
_exptl_crystal_size_mid 0.30
_exptl_crystal_size_min 0.12
_refine_diff_density_max 0.144
_refine_diff_density_min -0.202
_refine_diff_density_rms 0.030
_refine_ls_abs_structure_details 'Flack H D (1983), Acta Cryst. A39, 876-881'
_refine_ls_abs_structure_Flack 0.02(4)
_refine_ls_extinction_method none
_refine_ls_goodness_of_fit_ref 0.974
_refine_ls_hydrogen_treatment constr
_refine_ls_matrix_type full
_refine_ls_number_parameters 228
_refine_ls_number_reflns 2683
_refine_ls_number_restraints 1
_refine_ls_restrained_S_all 0.974
_refine_ls_R_factor_all 0.0279
_refine_ls_R_factor_gt 0.0239
_refine_ls_shift/su_max 0.000
_refine_ls_shift/su_mean 0.000
_refine_ls_structure_factor_coef Fsqd
_refine_ls_weighting_details 'calc w=1/[\s^2^(Fo^2^)+(0.0342P)^2^+0.0000P] where P=(Fo^2^+2Fc^2^)/3'
_refine_ls_weighting_scheme calc
_refine_ls_wR_factor_gt 0.0521
_refine_ls_wR_factor_ref 0.0527
_reflns_number_gt 2413
_reflns_number_total 2683
_reflns_threshold_expression >2sigma(I)
_cod_data_source_file jo100998b_si_003.cif
_cod_data_source_block cm02371
_cod_depositor_comments
;
The following automatic conversions were performed:

'_symmetry_cell_setting' value 'Monoclinic' changed to 'monoclinic'
according to the built-in table from CIF Core dictionary named
'cif_core.dic' version 2.4.1 from 2010-06-29.

Automatic conversion script
Id: cif_fix_values 1646 2011-03-28 12:23:43Z adriana 
;
_cod_database_code 4025742

loop_
_symmetry_equiv_pos_as_xyz
'x, y, z'
'-x, y+1/2, -z'

loop_
_atom_site_label
_atom_site_type_symbol
_atom_site_fract_x
_atom_site_fract_y
_atom_site_fract_z
_atom_site_U_iso_or_equiv
_atom_site_adp_type
_atom_site_occupancy
_atom_site_symmetry_multiplicity
_atom_site_calc_flag
_atom_site_refinement_flags
_atom_site_disorder_assembly
_atom_site_disorder_group
Cl1 Cl 0.73938(5) 0.10256(6) 0.77343(5) 0.04098(14) Uani 1 1 d . . .
O1 O 1.58719(13) -0.19509(14) 1.29688(10) 0.0248(3) Uani 1 1 d . . .
O2 O 1.15524(12) 0.20652(13) 0.91769(10) 0.0226(3) Uani 1 1 d . . .
O3 O 1.22244(13) 0.18246(13) 1.29230(10) 0.0277(3) Uani 1 1 d . . .
H3 H 1.1670 0.2386 1.2441 0.036 Uiso 1 1 calc R . .
O4 O 1.09512(13) 0.28520(14) 1.09245(10) 0.0277(3) Uani 1 1 d . . .
O5 O 1.12569(14) 0.00970(16) 0.51686(11) 0.0357(3) Uani 1 1 d . . .
C1 C 1.48481(17) -0.09643(18) 1.23940(15) 0.0196(4) Uani 1 1 d . . .
C2 C 1.47585(18) -0.08910(18) 1.11305(14) 0.0197(4) Uani 1 1 d . . .
H2 H 1.5399 -0.1505 1.0751 0.026 Uiso 1 1 calc R . .
C3 C 1.37674(16) 0.00471(18) 1.04150(14) 0.0178(3) Uani 1 1 d . . .
C4 C 1.28496(16) 0.1010(2) 1.10060(14) 0.0175(3) Uani 1 1 d . . .
C5 C 1.30095(16) 0.0938(2) 1.22878(13) 0.0194(3) Uani 1 1 d . . .
C6 C 1.39746(18) -0.00550(19) 1.29767(14) 0.0207(4) Uani 1 1 d . . .
H6 H 1.4030 -0.0105 1.3835 0.027 Uiso 1 1 calc R . .
C7 C 1.37535(16) 0.00087(18) 0.90835(14) 0.0187(3) Uani 1 1 d . . .
H7 H 1.3639 0.0913 0.8647 0.024 Uiso 1 1 calc R . .
C8 C 1.38925(18) -0.1223(2) 0.84667(15) 0.0214(4) Uani 1 1 d . . .
H8 H 1.3948 -0.2130 0.8898 0.028 Uiso 1 1 calc R . .
C9 C 1.39669(19) -0.1271(2) 0.71368(14) 0.0234(4) Uani 1 1 d . . .
H9A H 1.4991 -0.1585 0.7031 0.030 Uiso 1 1 calc R . .
H9B H 1.3798 -0.0266 0.6795 0.030 Uiso 1 1 calc R . .
C10 C 1.28036(18) -0.2322(2) 0.64185(15) 0.0246(4) Uani 1 1 d . . .
H10A H 1.2919 -0.2302 0.5550 0.032 Uiso 1 1 calc R . .
H10B H 1.3020 -0.3338 0.6722 0.032 Uiso 1 1 calc R . .
C11 C 1.11821(18) -0.1944(2) 0.65107(14) 0.0225(4) Uani 1 1 d . . .
H11A H 1.0528 -0.2773 0.6170 0.029 Uiso 1 1 calc R . .
H11B H 1.1099 -0.1853 0.7383 0.029 Uiso 1 1 calc R . .
C12 C 1.05928(19) -0.05511(19) 0.58680(14) 0.0231(4) Uani 1 1 d . . .
C13 C 0.90813(18) -0.0005(2) 0.61228(15) 0.0271(4) Uani 1 1 d . . .
H13A H 0.8621 0.0656 0.5454 0.035 Uiso 1 1 calc R . .
H13B H 0.8396 -0.0855 0.6145 0.035 Uiso 1 1 calc R . .
C14 C 0.92449(16) 0.0818(2) 0.73204(15) 0.0244(4) Uani 1 1 d . . .
H14 H 0.9884 0.0215 0.7961 0.032 Uiso 1 1 calc R . .
C15 C 0.99647(19) 0.23292(19) 0.72817(15) 0.0241(4) Uani 1 1 d . . .
H15A H 1.0876 0.2232 0.6899 0.031 Uiso 1 1 calc R . .
H15B H 0.9249 0.2983 0.6757 0.031 Uiso 1 1 calc R . .
C16 C 1.04059(18) 0.30530(19) 0.85082(15) 0.0236(4) Uani 1 1 d . . .
H16 H 0.9511 0.3096 0.8932 0.031 Uiso 1 1 calc R . .
C17 C 1.17225(17) 0.20542(18) 1.03840(15) 0.0205(4) Uani 1 1 d . . .
C18 C 1.5941(2) -0.2145(2) 1.42477(14) 0.0293(4) Uani 1 1 d . . .
H18A H 1.6135 -0.1192 1.4660 0.038 Uiso 1 1 calc R . .
H18B H 1.6757 -0.2832 1.4557 0.038 Uiso 1 1 calc R . .
H18C H 1.4979 -0.2543 1.4405 0.038 Uiso 1 1 calc R . .
C19 C 1.1055(2) 0.45729(19) 0.84450(18) 0.0315(4) Uani 1 1 d . . .
H19A H 1.1332 0.4972 0.9270 0.041 Uiso 1 1 calc R . .
H19B H 1.0303 0.5216 0.7966 0.041 Uiso 1 1 calc R . .
H19C H 1.1955 0.4522 0.8057 0.041 Uiso 1 1 calc R . .

loop_
_atom_site_aniso_label
_atom_site_aniso_U_11
_atom_site_aniso_U_22
_atom_site_aniso_U_33
_atom_site_aniso_U_23
_atom_site_aniso_U_13
_atom_site_aniso_U_12
Cl1 0.0230(2) 0.0340(3) 0.0692(3) 0.0044(3) 0.0171(2) 0.0032(2)
O1 0.0235(6) 0.0308(7) 0.0196(6) 0.0029(5) 0.0020(5) 0.0071(5)
O2 0.0222(6) 0.0227(6) 0.0232(6) 0.0024(5) 0.0043(5) 0.0077(5)
O3 0.0342(7) 0.0267(7) 0.0234(7) -0.0039(5) 0.0087(5) 0.0097(5)
O4 0.0308(6) 0.0255(7) 0.0283(7) -0.0025(6) 0.0092(5) 0.0097(6)
O5 0.0400(7) 0.0384(8) 0.0301(7) 0.0129(6) 0.0098(6) -0.0049(6)
C1 0.0162(8) 0.0193(9) 0.0231(9) 0.0017(7) 0.0026(7) -0.0018(7)
C2 0.0190(8) 0.0184(9) 0.0222(9) -0.0033(7) 0.0047(7) 0.0007(7)
C3 0.0153(8) 0.0163(8) 0.0221(8) -0.0021(8) 0.0041(7) -0.0040(7)
C4 0.0173(7) 0.0151(7) 0.0202(8) -0.0018(8) 0.0034(6) -0.0015(8)
C5 0.0197(8) 0.0153(8) 0.0245(8) -0.0060(8) 0.0076(6) -0.0042(8)
C6 0.0246(8) 0.0224(9) 0.0152(8) -0.0015(8) 0.0035(7) -0.0043(7)
C7 0.0152(8) 0.0200(9) 0.0213(8) 0.0017(8) 0.0047(6) 0.0024(7)
C8 0.0218(9) 0.0221(10) 0.0199(8) 0.0013(8) 0.0023(7) 0.0020(7)
C9 0.0249(10) 0.0245(10) 0.0223(9) -0.0010(8) 0.0081(7) 0.0007(7)
C10 0.0257(9) 0.0271(10) 0.0222(9) -0.0062(8) 0.0071(7) -0.0014(7)
C11 0.0268(9) 0.0215(9) 0.0199(8) -0.0018(8) 0.0062(7) -0.0037(7)
C12 0.0263(9) 0.0231(9) 0.0181(8) -0.0012(8) -0.0015(7) -0.0068(7)
C13 0.0234(9) 0.0268(10) 0.0280(9) 0.0111(9) -0.0045(7) -0.0033(8)
C14 0.0149(8) 0.0263(10) 0.0327(9) 0.0067(9) 0.0057(7) 0.0029(7)
C15 0.0222(9) 0.0227(10) 0.0271(9) 0.0084(8) 0.0031(7) 0.0025(7)
C16 0.0228(9) 0.0206(9) 0.0272(9) 0.0062(8) 0.0036(7) 0.0080(7)
C17 0.0196(8) 0.0169(8) 0.0256(9) -0.0001(8) 0.0060(7) -0.0037(7)
C18 0.0311(10) 0.0356(11) 0.0195(9) 0.0018(9) -0.0004(7) 0.0060(9)
C19 0.0294(10) 0.0232(10) 0.0417(11) 0.0040(9) 0.0053(8) 0.0028(8)

loop_
_atom_type_symbol
_atom_type_description
_atom_type_scat_dispersion_real
_atom_type_scat_dispersion_imag
_atom_type_scat_source
C C 0.0033 0.0016 'International Tables Vol C Tables 4.2.6.8 and 6.1.1.4'
H H 0.0000 0.0000 'International Tables Vol C Tables 4.2.6.8 and 6.1.1.4'
O O 0.0106 0.0060 'International Tables Vol C Tables 4.2.6.8 and 6.1.1.4'
Cl Cl 0.1484 0.1585 'International Tables Vol C Tables 4.2.6.8 and 6.1.1.4'

loop_
_geom_angle_atom_site_label_1
_geom_angle_atom_site_label_2
_geom_angle_atom_site_label_3
_geom_angle
_geom_angle_site_symmetry_1
_geom_angle_site_symmetry_3
_geom_angle_publ_flag
C1 O1 C18 117.50(13) . . ?
C17 O2 C16 117.95(12) . . ?
C5 O3 H3 109.5 . . ?
O1 C1 C6 124.49(14) . . ?
O1 C1 C2 115.05(14) . . ?
C6 C1 C2 120.44(15) . . ?
C3 C2 C1 122.09(15) . . ?
C3 C2 H2 119.0 . . ?
C1 C2 H2 119.0 . . ?
C2 C3 C4 118.32(14) . . ?
C2 C3 C7 117.24(14) . . ?
C4 C3 C7 124.42(14) . . ?
C5 C4 C3 117.87(14) . . ?
C5 C4 C17 116.73(13) . . ?
C3 C4 C17 125.39(13) . . ?
O3 C5 C6 115.54(13) . . ?
O3 C5 C4 122.06(15) . . ?
C6 C5 C4 122.40(14) . . ?
C1 C6 C5 118.81(14) . . ?
C1 C6 H6 120.6 . . ?
C5 C6 H6 120.6 . . ?
C8 C7 C3 123.50(15) . . ?
C8 C7 H7 118.3 . . ?
C3 C7 H7 118.3 . . ?
C7 C8 C9 124.11(16) . . ?
C7 C8 H8 117.9 . . ?
C9 C8 H8 117.9 . . ?
C8 C9 C10 113.17(14) . . ?
C8 C9 H9A 108.9 . . ?
C10 C9 H9A 108.9 . . ?
C8 C9 H9B 108.9 . . ?
C10 C9 H9B 108.9 . . ?
H9A C9 H9B 107.8 . . ?
C11 C10 C9 113.69(14) . . ?
C11 C10 H10A 108.8 . . ?
C9 C10 H10A 108.8 . . ?
C11 C10 H10B 108.8 . . ?
C9 C10 H10B 108.8 . . ?
H10A C10 H10B 107.7 . . ?
C12 C11 C10 114.99(14) . . ?
C12 C11 H11A 108.5 . . ?
C10 C11 H11A 108.5 . . ?
C12 C11 H11B 108.5 . . ?
C10 C11 H11B 108.5 . . ?
H11A C11 H11B 107.5 . . ?
O5 C12 C11 122.81(16) . . ?
O5 C12 C13 121.08(16) . . ?
C11 C12 C13 116.10(14) . . ?
C14 C13 C12 111.66(13) . . ?
C14 C13 H13A 109.3 . . ?
C12 C13 H13A 109.3 . . ?
C14 C13 H13B 109.3 . . ?
C12 C13 H13B 109.3 . . ?
H13A C13 H13B 107.9 . . ?
C13 C14 C15 113.45(14) . . ?
C13 C14 Cl1 108.62(11) . . ?
C15 C14 Cl1 109.11(12) . . ?
C13 C14 H14 108.5 . . ?
C15 C14 H14 108.5 . . ?
Cl1 C14 H14 108.5 . . ?
C16 C15 C14 114.54(14) . . ?
C16 C15 H15A 108.6 . . ?
C14 C15 H15A 108.6 . . ?
C16 C15 H15B 108.6 . . ?
C14 C15 H15B 108.6 . . ?
H15A C15 H15B 107.6 . . ?
O2 C16 C19 109.77(14) . . ?
O2 C16 C15 104.37(13) . . ?
C19 C16 C15 113.69(15) . . ?
O2 C16 H16 109.6 . . ?
C19 C16 H16 109.6 . . ?
C15 C16 H16 109.6 . . ?
O4 C17 O2 120.95(15) . . ?
O4 C17 C4 123.33(14) . . ?
O2 C17 C4 115.71(13) . . ?
O1 C18 H18A 109.5 . . ?
O1 C18 H18B 109.5 . . ?
H18A C18 H18B 109.5 . . ?
O1 C18 H18C 109.5 . . ?
H18A C18 H18C 109.5 . . ?
H18B C18 H18C 109.5 . . ?
C16 C19 H19A 109.5 . . ?
C16 C19 H19B 109.5 . . ?
H19A C19 H19B 109.5 . . ?
C16 C19 H19C 109.5 . . ?
H19A C19 H19C 109.5 . . ?
H19B C19 H19C 109.5 . . ?

loop_
_geom_bond_atom_site_label_1
_geom_bond_atom_site_label_2
_geom_bond_distance
_geom_bond_site_symmetry_2
_geom_bond_publ_flag
Cl1 C14 1.8105(15) . ?
O1 C1 1.3634(19) . ?
O1 C18 1.4262(18) . ?
O2 C17 1.3271(19) . ?
O2 C16 1.4699(19) . ?
O3 C5 1.3470(19) . ?
O3 H3 0.8400 . ?
O4 C17 1.2282(19) . ?
O5 C12 1.211(2) . ?
C1 C6 1.375(2) . ?
C1 C2 1.397(2) . ?
C2 C3 1.383(2) . ?
C2 H2 0.9500 . ?
C3 C4 1.436(2) . ?
C3 C7 1.481(2) . ?
C4 C5 1.412(2) . ?
C4 C17 1.472(2) . ?
C5 C6 1.389(2) . ?
C6 H6 0.9500 . ?
C7 C8 1.329(2) . ?
C7 H7 0.9500 . ?
C8 C9 1.495(2) . ?
C8 H8 0.9500 . ?
C9 C10 1.536(2) . ?
C9 H9A 0.9900 . ?
C9 H9B 0.9900 . ?
C10 C11 1.518(2) . ?
C10 H10A 0.9900 . ?
C10 H10B 0.9900 . ?
C11 C12 1.504(2) . ?
C11 H11A 0.9900 . ?
C11 H11B 0.9900 . ?
C12 C13 1.518(2) . ?
C13 C14 1.514(2) . ?
C13 H13A 0.9900 . ?
C13 H13B 0.9900 . ?
C14 C15 1.520(2) . ?
C14 H14 1.0000 . ?
C15 C16 1.507(2) . ?
C15 H15A 0.9900 . ?
C15 H15B 0.9900 . ?
C16 C19 1.504(2) . ?
C16 H16 1.0000 . ?
C18 H18A 0.9800 . ?
C18 H18B 0.9800 . ?
C18 H18C 0.9800 . ?
C19 H19A 0.9800 . ?
C19 H19B 0.9800 . ?
C19 H19C 0.9800 . ?

loop_
_cod_related_entry_id
_cod_related_entry_database
_cod_related_entry_code
1 ChemSpider 26387100
